data_1554361
loop_
_publ_author_name
'Jin, Liqun'
'Wei, Wei'
'Sun, Nan'
'Hu, Baoxiang'
'Shen, Zhenlu'
'Hu, Xinquan'

_publ_section_title
;
 Unsymmetrical CNN-palladacycles with geometry-constrained iminopyridyl
 ligands: an efficient precatalyst in Suzuki coupling for accessing
 1,1-diarylalkanes from secondary benzylic bromides
;
_journal_issue 16
_journal_name_full 'Organic Chemistry Frontiers'
_journal_page_first 2484
_journal_paper_doi 10.1039/C8QO00517F
_journal_volume 5
_journal_year 2018
_chemical_formula_sum 'C28 H31 Cl3 N2 Pd'
_chemical_formula_weight 608.30
_space_group_crystal_system monoclinic
_space_group_IT_number 14
_space_group_name_Hall '-P 2yn'
_space_group_name_H-M_alt 'P 1 21/n 1'
_atom_sites_solution_hydrogens geom
_audit_creation_method SHELXL-2016/6
_audit_update_record
;
2018-05-21 deposited with the CCDC.
2018-07-12 downloaded from the CCDC.
;
_cell_angle_alpha 90
_cell_angle_beta 96.8900(10)
_cell_angle_gamma 90
_cell_formula_units_Z 4
_cell_length_a 10.3174(5)
_cell_length_b 12.4692(6)
_cell_length_c 20.4932(10)
_cell_measurement_reflns_used 9849
_cell_measurement_temperature 153(2)
_cell_measurement_theta_max 27.51
_cell_measurement_theta_min 2.57
_cell_volume 2617.4(2)
_computing_cell_refinement 'Bruker SAINT'
_computing_data_collection 'Bruker APEX2'
_computing_data_reduction 'Bruker SAINT'
_computing_molecular_graphics 'Bruker SHELXTL'
_computing_publication_material 'Bruker SHELXTL'
_computing_structure_refinement 'SHELXL-2016/6 (Sheldrick, 2016)'
_computing_structure_solution 'SHELXT 2014/5 (Sheldrick, 2014)'
_diffrn_ambient_temperature 153(2)
_diffrn_measured_fraction_theta_full 0.995
_diffrn_measured_fraction_theta_max 0.995
_diffrn_measurement_device_type 'Bruker APEX-II CCD'
_diffrn_measurement_method '\f and \w scans'
_diffrn_radiation_type MoK\a
_diffrn_radiation_wavelength 0.71073
_diffrn_reflns_av_R_equivalents 0.0274
_diffrn_reflns_av_unetI/netI 0.0248
_diffrn_reflns_Laue_measured_fraction_full 0.995
_diffrn_reflns_Laue_measured_fraction_max 0.995
_diffrn_reflns_limit_h_max 12
_diffrn_reflns_limit_h_min -10
_diffrn_reflns_limit_k_max 14
_diffrn_reflns_limit_k_min -14
_diffrn_reflns_limit_l_max 22
_diffrn_reflns_limit_l_min -24
_diffrn_reflns_number 18137
_diffrn_reflns_point_group_measured_fraction_full 0.995
_diffrn_reflns_point_group_measured_fraction_max 0.995
_diffrn_reflns_theta_full 25.009
_diffrn_reflns_theta_max 25.009
_diffrn_reflns_theta_min 2.331
_exptl_absorpt_coefficient_mu 1.035
_exptl_crystal_density_diffrn 1.544
_exptl_crystal_F_000 1240
_exptl_crystal_size_max 0.260
_exptl_crystal_size_mid 0.220
_exptl_crystal_size_min 0.180
_refine_diff_density_max 0.612
_refine_diff_density_min -0.542
_refine_diff_density_rms 0.067
_refine_ls_extinction_method none
_refine_ls_goodness_of_fit_ref 1.023
_refine_ls_hydrogen_treatment constr
_refine_ls_matrix_type full
_refine_ls_number_parameters 311
_refine_ls_number_reflns 4595
_refine_ls_number_restraints 0
_refine_ls_restrained_S_all 1.023
_refine_ls_R_factor_all 0.0291
_refine_ls_R_factor_gt 0.0258
_refine_ls_shift/su_max 0.002
_refine_ls_shift/su_mean 0.000
_refine_ls_structure_factor_coef Fsqd
_refine_ls_weighting_details 'w=1/[\s^2^(Fo^2^)+(0.0260P)^2^+3.9721P] where P=(Fo^2^+2Fc^2^)/3'
_refine_ls_weighting_scheme calc
_refine_ls_wR_factor_gt 0.0618
_refine_ls_wR_factor_ref 0.0636
_reflns_Friedel_coverage 0.000
_reflns_number_gt 4251
_reflns_number_total 4595
_reflns_threshold_expression 'I > 2\s(I)'
_cod_data_source_file c8qo00517f2.cif
_cod_data_source_block 20180315_ZY1_ping_0m_a
_cod_original_sg_symbol_H-M 'P 21/n'
_cod_database_code 1554361
_shelx_shelxl_version_number 2016/6
_shelx_space_group_comment
;
The symmetry employed for this shelxl refinement is uniquely defined
by the following loop, which should always be used as a source of
symmetry information in preference to the above space-group names.
They are only intended as comments.
;
_shelx_estimated_absorpt_t_min 0.775
_shelx_estimated_absorpt_t_max 0.836

loop_
_space_group_symop_operation_xyz
'x, y, z'
'-x+1/2, y+1/2, -z+1/2'
'-x, -y, -z'
'x-1/2, -y-1/2, z-1/2'

loop_
_atom_site_label
_atom_site_type_symbol
_atom_site_fract_x
_atom_site_fract_y
_atom_site_fract_z
_atom_site_U_iso_or_equiv
_atom_site_adp_type
_atom_site_occupancy
_atom_site_site_symmetry_order
_atom_site_calc_flag
_atom_site_refinement_flags_posn
_atom_site_refinement_flags_adp
C1 C 0.6075(3) 0.25844(19) 0.58422(11) 0.0188(5) Uani 1 1 d . .
C2 C 0.5151(3) 0.2028(2) 0.54326(12) 0.0237(6) Uani 1 1 d . .
H2 H 0.426261 0.204473 0.551222 0.028 Uiso 1 1 calc R U
C3 C 0.5507(3) 0.1439(2) 0.49026(13) 0.0290(6) Uani 1 1 d . .
H3 H 0.485790 0.105770 0.462717 0.035 Uiso 1 1 calc R U
C4 C 0.6792(3) 0.1405(2) 0.47730(13) 0.0311(6) Uani 1 1 d . .
H4 H 0.702213 0.100203 0.441069 0.037 Uiso 1 1 calc R U
C5 C 0.7744(3) 0.1961(2) 0.51742(13) 0.0272(6) Uani 1 1 d . .
H5 H 0.862760 0.193649 0.508776 0.033 Uiso 1 1 calc R U
C6 C 0.7404(3) 0.2555(2) 0.57021(12) 0.0203(5) Uani 1 1 d . .
C7 C 0.8332(2) 0.31807(19) 0.61485(11) 0.0181(5) Uani 1 1 d . .
C8 C 0.9664(2) 0.3328(2) 0.61450(12) 0.0216(5) Uani 1 1 d . .
H8 H 1.010223 0.298669 0.581962 0.026 Uiso 1 1 calc R U
C9 C 1.0352(2) 0.3970(2) 0.66139(12) 0.0219(5) Uani 1 1 d . .
H9 H 1.126468 0.406642 0.660946 0.026 Uiso 1 1 calc R U
C10 C 0.9721(2) 0.44810(19) 0.70967(12) 0.0178(5) Uani 1 1 d . .
C11 C 1.0429(2) 0.5149(2) 0.76367(12) 0.0231(5) Uani 1 1 d . .
H11A H 1.052227 0.589146 0.747750 0.028 Uiso 1 1 calc R U
H11B H 1.131440 0.485265 0.776026 0.028 Uiso 1 1 calc R U
C12 C 0.9689(3) 0.5163(2) 0.82385(13) 0.0238(6) Uani 1 1 d . .
H12A H 1.012542 0.566407 0.856959 0.029 Uiso 1 1 calc R U
H12B H 0.971270 0.443821 0.843649 0.029 Uiso 1 1 calc R U
C13 C 0.8263(2) 0.5509(2) 0.80601(13) 0.0228(5) Uani 1 1 d . .
H13A H 0.780946 0.549801 0.845934 0.027 Uiso 1 1 calc R U
H13B H 0.823499 0.625208 0.788860 0.027 Uiso 1 1 calc R U
C14 C 0.7571(2) 0.47712(18) 0.75496(11) 0.0165(5) Uani 1 1 d . .
C15 C 0.8390(2) 0.43108(18) 0.70740(11) 0.0153(5) Uani 1 1 d . .
C16 C 0.5481(2) 0.49375(18) 0.79099(11) 0.0161(5) Uani 1 1 d . .
C17 C 0.5473(2) 0.4497(2) 0.85388(12) 0.0188(5) Uani 1 1 d . .
C18 C 0.4579(3) 0.4924(2) 0.89303(12) 0.0232(6) Uani 1 1 d . .
H18 H 0.455361 0.464845 0.936082 0.028 Uiso 1 1 calc R U
C19 C 0.3734(3) 0.5736(2) 0.87054(13) 0.0244(6) Uani 1 1 d . .
H19 H 0.315076 0.602618 0.898466 0.029 Uiso 1 1 calc R U
C20 C 0.3732(2) 0.6129(2) 0.80761(12) 0.0213(5) Uani 1 1 d . .
H20 H 0.313257 0.667771 0.792345 0.026 Uiso 1 1 calc R U
C21 C 0.4597(2) 0.57348(19) 0.76597(12) 0.0177(5) Uani 1 1 d . .
C22 C 0.6315(3) 0.3540(2) 0.87689(12) 0.0229(5) Uani 1 1 d . .
H22 H 0.712401 0.357327 0.854536 0.027 Uiso 1 1 calc R U
C23 C 0.5597(4) 0.2508(2) 0.85497(17) 0.0471(9) Uani 1 1 d . .
H23A H 0.480372 0.244763 0.876684 0.071 Uiso 1 1 calc R U
H23B H 0.616486 0.189111 0.866927 0.071 Uiso 1 1 calc R U
H23C H 0.536008 0.252146 0.807210 0.071 Uiso 1 1 calc R U
C24 C 0.6733(3) 0.3525(2) 0.95065(14) 0.0351(7) Uani 1 1 d . .
H24A H 0.714780 0.420934 0.964217 0.053 Uiso 1 1 calc R U
H24B H 0.735431 0.293887 0.961460 0.053 Uiso 1 1 calc R U
H24C H 0.596497 0.341710 0.973788 0.053 Uiso 1 1 calc R U
C25 C 0.4588(3) 0.6155(2) 0.69639(12) 0.0212(5) Uani 1 1 d . .
H25 H 0.480869 0.554022 0.668379 0.025 Uiso 1 1 calc R U
C26 C 0.5636(3) 0.7014(2) 0.69291(15) 0.0355(7) Uani 1 1 d . .
H26A H 0.548271 0.760847 0.722336 0.053 Uiso 1 1 calc R U
H26B H 0.559809 0.728137 0.647741 0.053 Uiso 1 1 calc R U
H26C H 0.649931 0.670380 0.706421 0.053 Uiso 1 1 calc R U
C27 C 0.3258(3) 0.6582(3) 0.66722(15) 0.0420(8) Uani 1 1 d . .
H27A H 0.259486 0.602601 0.669775 0.063 Uiso 1 1 calc R U
H27B H 0.328988 0.677937 0.621149 0.063 Uiso 1 1 calc R U
H27C H 0.303632 0.721451 0.691982 0.063 Uiso 1 1 calc R U
C28 C 0.6777(3) 0.5093(3) 0.48224(16) 0.0432(8) Uani 1 1 d . .
H28A H 0.639094 0.436513 0.480783 0.052 Uiso 1 1 calc R U
H28B H 0.636479 0.549516 0.443548 0.052 Uiso 1 1 calc R U
Cl1 Cl 0.36798(6) 0.31444(5) 0.66617(3) 0.02644(15) Uani 1 1 d . .
Cl2 Cl 0.64387(9) 0.57440(7) 0.55425(4) 0.0463(2) Uani 1 1 d . .
Cl3 Cl 0.84571(9) 0.49922(10) 0.47806(5) 0.0682(3) Uani 1 1 d . .
N1 N 0.7737(2) 0.36794(15) 0.66145(9) 0.0156(4) Uani 1 1 d . .
N2 N 0.63544(19) 0.45164(15) 0.74764(9) 0.0155(4) Uani 1 1 d . .
Pd1 Pd 0.58637(2) 0.34567(2) 0.66342(2) 0.01357(7) Uani 1 1 d . .

loop_
_atom_site_aniso_label
_atom_site_aniso_U_11
_atom_site_aniso_U_22
_atom_site_aniso_U_33
_atom_site_aniso_U_23
_atom_site_aniso_U_13
_atom_site_aniso_U_12
C1 0.0252(14) 0.0144(11) 0.0178(12) 0.0033(9) 0.0071(10) 0.0040(10)
C2 0.0245(14) 0.0231(13) 0.0229(13) 0.0049(10) 0.0001(10) 0.0007(11)
C3 0.0358(17) 0.0282(14) 0.0219(13) -0.0046(11) -0.0008(11) -0.0026(13)
C4 0.0429(18) 0.0281(14) 0.0228(14) -0.0073(11) 0.0064(12) 0.0028(13)
C5 0.0264(15) 0.0295(14) 0.0273(14) -0.0004(11) 0.0096(11) 0.0052(12)
C6 0.0248(14) 0.0187(12) 0.0176(12) 0.0026(10) 0.0036(10) 0.0020(11)
C7 0.0219(13) 0.0168(12) 0.0166(12) 0.0037(9) 0.0059(10) 0.0036(10)
C8 0.0188(13) 0.0237(13) 0.0240(13) 0.0014(10) 0.0088(10) 0.0053(11)
C9 0.0122(12) 0.0256(13) 0.0288(13) 0.0064(11) 0.0056(10) 0.0031(11)
C10 0.0159(12) 0.0163(11) 0.0212(12) 0.0058(9) 0.0019(9) -0.0018(10)
C11 0.0139(13) 0.0240(13) 0.0309(14) 0.0002(11) 0.0012(10) -0.0033(10)
C12 0.0170(13) 0.0239(13) 0.0291(14) -0.0057(11) -0.0028(10) -0.0039(11)
C13 0.0189(13) 0.0217(13) 0.0279(14) -0.0077(11) 0.0036(10) -0.0046(11)
C14 0.0159(13) 0.0133(11) 0.0201(12) -0.0001(9) 0.0020(9) 0.0008(10)
C15 0.0138(12) 0.0148(11) 0.0175(12) 0.0035(9) 0.0031(9) 0.0014(9)
C16 0.0134(12) 0.0158(11) 0.0195(12) -0.0065(9) 0.0038(9) -0.0030(10)
C17 0.0164(13) 0.0205(12) 0.0195(12) -0.0036(10) 0.0019(9) -0.0013(10)
C18 0.0239(14) 0.0274(14) 0.0195(13) -0.0028(10) 0.0072(10) -0.0012(11)
C19 0.0190(13) 0.0292(14) 0.0267(14) -0.0090(11) 0.0093(10) 0.0004(11)
C20 0.0144(12) 0.0196(12) 0.0296(14) -0.0046(10) 0.0021(10) 0.0031(10)
C21 0.0160(12) 0.0145(11) 0.0228(12) -0.0041(9) 0.0035(10) -0.0024(10)
C22 0.0229(14) 0.0243(13) 0.0217(13) 0.0011(10) 0.0040(10) 0.0036(11)
C23 0.062(2) 0.0227(15) 0.050(2) -0.0014(14) -0.0212(17) 0.0034(15)
C24 0.0335(17) 0.0405(17) 0.0291(15) -0.0003(13) -0.0049(12) 0.0090(14)
C25 0.0234(14) 0.0168(12) 0.0237(13) -0.0017(10) 0.0047(10) 0.0031(11)
C26 0.0477(19) 0.0263(14) 0.0328(16) 0.0035(12) 0.0062(13) -0.0111(14)
C27 0.0368(19) 0.054(2) 0.0344(17) 0.0132(15) 0.0018(14) 0.0151(16)
C28 0.0278(17) 0.059(2) 0.0415(18) 0.0136(16) -0.0006(13) -0.0042(15)
Cl1 0.0130(3) 0.0308(3) 0.0362(4) -0.0012(3) 0.0056(2) -0.0038(3)
Cl2 0.0487(5) 0.0440(4) 0.0449(5) 0.0074(4) 0.0005(4) -0.0082(4)
Cl3 0.0299(5) 0.1146(9) 0.0609(6) 0.0390(6) 0.0088(4) -0.0031(5)
N1 0.0150(10) 0.0163(10) 0.0159(10) 0.0011(8) 0.0034(8) 0.0013(8)
N2 0.0137(10) 0.0141(9) 0.0193(10) -0.0009(8) 0.0045(8) 0.0002(8)
Pd1 0.01114(10) 0.01383(10) 0.01597(10) -0.00072(7) 0.00264(7) -0.00043(7)

loop_
_atom_type_symbol
_atom_type_description
_atom_type_scat_dispersion_real
_atom_type_scat_dispersion_imag
_atom_type_scat_source
C C 0.0033 0.0016 'International Tables Vol C Tables 4.2.6.8 and 6.1.1.4'
H H 0.0000 0.0000 'International Tables Vol C Tables 4.2.6.8 and 6.1.1.4'
Cl Cl 0.1484 0.1585 'International Tables Vol C Tables 4.2.6.8 and 6.1.1.4'
N N 0.0061 0.0033 'International Tables Vol C Tables 4.2.6.8 and 6.1.1.4'
Pd Pd -0.9988 1.0072 'International Tables Vol C Tables 4.2.6.8 and 6.1.1.4'

loop_
_geom_angle_atom_site_label_1
_geom_angle_atom_site_label_2
_geom_angle_atom_site_label_3
_geom_angle
C2 C1 C6 118.2(2)
C2 C1 Pd1 129.5(2)
C6 C1 Pd1 112.26(18)
C1 C2 C3 120.7(3)
C1 C2 H2 119.7
C3 C2 H2 119.7
C4 C3 C2 120.9(3)
C4 C3 H3 119.6
C2 C3 H3 119.6
C5 C4 C3 119.8(2)
C5 C4 H4 120.1
C3 C4 H4 120.1
C4 C5 C6 120.0(3)
C4 C5 H5 120.0
C6 C5 H5 120.0
C5 C6 C1 120.4(2)
C5 C6 C7 124.2(2)
C1 C6 C7 115.4(2)
N1 C7 C8 118.6(2)
N1 C7 C6 111.6(2)
C8 C7 C6 129.8(2)
C9 C8 C7 120.0(2)
C9 C8 H8 120.0
C7 C8 H8 120.0
C8 C9 C10 120.7(2)
C8 C9 H9 119.6
C10 C9 H9 119.6
C15 C10 C9 116.7(2)
C15 C10 C11 120.1(2)
C9 C10 C11 123.1(2)
C10 C11 C12 110.8(2)
C10 C11 H11A 109.5
C12 C11 H11A 109.5
C10 C11 H11B 109.5
C12 C11 H11B 109.5
H11A C11 H11B 108.1
C11 C12 C13 111.7(2)
C11 C12 H12A 109.3
C13 C12 H12A 109.3
C11 C12 H12B 109.3
C13 C12 H12B 109.3
H12A C12 H12B 108.0
C14 C13 C12 110.8(2)
C14 C13 H13A 109.5
C12 C13 H13A 109.5
C14 C13 H13B 109.5
C12 C13 H13B 109.5
H13A C13 H13B 108.1
N2 C14 C15 117.0(2)
N2 C14 C13 127.3(2)
C15 C14 C13 115.7(2)
N1 C15 C10 121.6(2)
N1 C15 C14 114.3(2)
C10 C15 C14 124.1(2)
C17 C16 C21 122.5(2)
C17 C16 N2 119.9(2)
C21 C16 N2 117.4(2)
C18 C17 C16 117.1(2)
C18 C17 C22 120.9(2)
C16 C17 C22 121.8(2)
C19 C18 C17 121.5(2)
C19 C18 H18 119.3
C17 C18 H18 119.3
C18 C19 C20 120.2(2)
C18 C19 H19 119.9
C20 C19 H19 119.9
C19 C20 C21 121.2(2)
C19 C20 H20 119.4
C21 C20 H20 119.4
C20 C21 C16 117.5(2)
C20 C21 C25 121.4(2)
C16 C21 C25 121.2(2)
C17 C22 C24 113.7(2)
C17 C22 C23 109.4(2)
C24 C22 C23 110.6(2)
C17 C22 H22 107.6
C24 C22 H22 107.6
C23 C22 H22 107.6
C22 C23 H23A 109.5
C22 C23 H23B 109.5
H23A C23 H23B 109.5
C22 C23 H23C 109.5
H23A C23 H23C 109.5
H23B C23 H23C 109.5
C22 C24 H24A 109.5
C22 C24 H24B 109.5
H24A C24 H24B 109.5
C22 C24 H24C 109.5
H24A C24 H24C 109.5
H24B C24 H24C 109.5
C21 C25 C27 113.1(2)
C21 C25 C26 111.1(2)
C27 C25 C26 110.2(2)
C21 C25 H25 107.4
C27 C25 H25 107.4
C26 C25 H25 107.4
C25 C26 H26A 109.5
C25 C26 H26B 109.5
H26A C26 H26B 109.5
C25 C26 H26C 109.5
H26A C26 H26C 109.5
H26B C26 H26C 109.5
C25 C27 H27A 109.5
C25 C27 H27B 109.5
H27A C27 H27B 109.5
C25 C27 H27C 109.5
H27A C27 H27C 109.5
H27B C27 H27C 109.5
Cl3 C28 Cl2 111.84(18)
Cl3 C28 H28A 109.2
Cl2 C28 H28A 109.2
Cl3 C28 H28B 109.2
Cl2 C28 H28B 109.2
H28A C28 H28B 107.9
C15 N1 C7 122.3(2)
C15 N1 Pd1 118.77(16)
C7 N1 Pd1 118.95(17)
C14 N2 C16 120.9(2)
C14 N2 Pd1 111.84(15)
C16 N2 Pd1 127.29(15)
N1 Pd1 C1 81.68(9)
N1 Pd1 N2 78.15(8)
C1 Pd1 N2 159.81(9)
N1 Pd1 Cl1 178.36(6)
C1 Pd1 Cl1 97.57(8)
N2 Pd1 Cl1 102.62(5)

loop_
_geom_bond_atom_site_label_1
_geom_bond_atom_site_label_2
_geom_bond_distance
C1 C2 1.380(4)
C1 C6 1.434(4)
C1 Pd1 1.988(2)
C2 C3 1.396(4)
C2 H2 0.9500
C3 C4 1.384(4)
C3 H3 0.9500
C4 C5 1.389(4)
C4 H4 0.9500
C5 C6 1.390(4)
C5 H5 0.9500
C6 C7 1.467(4)
C7 N1 1.348(3)
C7 C8 1.387(4)
C8 C9 1.380(4)
C8 H8 0.9500
C9 C10 1.402(4)
C9 H9 0.9500
C10 C15 1.385(3)
C10 C11 1.503(3)
C11 C12 1.526(4)
C11 H11A 0.9900
C11 H11B 0.9900
C12 C13 1.535(4)
C12 H12A 0.9900
C12 H12B 0.9900
C13 C14 1.507(3)
C13 H13A 0.9900
C13 H13B 0.9900
C14 N2 1.286(3)
C14 C15 1.480(3)
C15 N1 1.344(3)
C16 C17 1.402(3)
C16 C21 1.404(3)
C16 N2 1.438(3)
C17 C18 1.398(3)
C17 C22 1.517(3)
C18 C19 1.380(4)
C18 H18 0.9500
C19 C20 1.379(4)
C19 H19 0.9500
C20 C21 1.396(3)
C20 H20 0.9500
C21 C25 1.518(3)
C22 C24 1.522(4)
C22 C23 1.526(4)
C22 H22 1.0000
C23 H23A 0.9800
C23 H23B 0.9800
C23 H23C 0.9800
C24 H24A 0.9800
C24 H24B 0.9800
C24 H24C 0.9800
C25 C27 1.525(4)
C25 C26 1.531(4)
C25 H25 1.0000
C26 H26A 0.9800
C26 H26B 0.9800
C26 H26C 0.9800
C27 H27A 0.9800
C27 H27B 0.9800
C27 H27C 0.9800
C28 Cl3 1.751(3)
C28 Cl2 1.755(4)
C28 H28A 0.9900
C28 H28B 0.9900
Cl1 Pd1 2.2939(6)
N1 Pd1 1.958(2)
N2 Pd1 2.1844(19)
